data_7016199
loop_
_publ_author_name
'Kumar, Mukesh'
'Papish, Elizabeth T.'
'Zeller, Matthias'
'Hunter, Allen D.'

_publ_section_title
;
 Zinc complexes of Ttz(R,Me) with O and S donors reveal differences
 between Tp and Ttz ligands: acid stability and binding to H or an
 additional metal (Ttz(R,Me) =
 tris(3-R-5-methyl-1,2,4-triazolyl)borate; R = Ph, tBu).
;
_journal_issue 29
_journal_name_full 'Dalton transactions (Cambridge, England : 2003)'
_journal_page_first 7517
_journal_page_last 7533
_journal_paper_doi 10.1039/c1dt10429b
_journal_volume 40
_journal_year 2011
_chemical_formula_sum 'C29 H27 B F3 N9 O Zn'
_chemical_formula_weight 650.78
_chemical_name_systematic
;
?
;
_space_group_IT_number 14
_symmetry_cell_setting monoclinic
_symmetry_space_group_name_Hall '-P 2ybc'
_symmetry_space_group_name_H-M 'P 1 21/c 1'
_atom_sites_solution_hydrogens geom
_atom_sites_solution_primary direct
_atom_sites_solution_secondary difmap
_audit_creation_method SHELXL-97
_cell_angle_alpha 90.00
_cell_angle_beta 115.8620(10)
_cell_angle_gamma 90.00
_cell_formula_units_Z 4
_cell_length_a 17.1768(9)
_cell_length_b 11.6552(7)
_cell_length_c 16.1882(9)
_cell_measurement_reflns_used 7656
_cell_measurement_temperature 100(2)
_cell_measurement_theta_max 31.22
_cell_measurement_theta_min 2.19
_cell_volume 2916.3(3)
_computing_cell_refinement 'Apex2 v2008.2-4'
_computing_data_collection 'Apex2 v2008.2-4 (Bruker, 2008)'
_computing_data_reduction 'Apex2 v2008.2-4'
_computing_molecular_graphics 'SHELXTL 6.14'
_computing_publication_material 'SHELXTL 6.14'
_computing_structure_refinement 'SHELXTL 6.14'
_computing_structure_solution 'SHELXTL 6.14 (Bruker, 2000-2003; Sheldrick, 2008)'
_diffrn_ambient_temperature 100(2)
_diffrn_measured_fraction_theta_full 0.970
_diffrn_measured_fraction_theta_max 0.970
_diffrn_measurement_device_type 'Bruker AXS SMART APEX CCD diffractometer'
_diffrn_measurement_method '\w scans'
_diffrn_radiation_monochromator graphite
_diffrn_radiation_source 'fine-focus sealed tube'
_diffrn_radiation_type MoK\a
_diffrn_radiation_wavelength 0.71073
_diffrn_reflns_av_R_equivalents 0.0226
_diffrn_reflns_av_sigmaI/netI 0.0265
_diffrn_reflns_limit_h_max 22
_diffrn_reflns_limit_h_min -19
_diffrn_reflns_limit_k_max 15
_diffrn_reflns_limit_k_min -15
_diffrn_reflns_limit_l_max 20
_diffrn_reflns_limit_l_min -21
_diffrn_reflns_number 19041
_diffrn_reflns_theta_full 28.28
_diffrn_reflns_theta_max 28.28
_diffrn_reflns_theta_min 1.32
_diffrn_standards_number 0
_exptl_absorpt_coefficient_mu 0.903
_exptl_absorpt_correction_T_max 0.784
_exptl_absorpt_correction_T_min 0.704
_exptl_absorpt_correction_type multi-scan
_exptl_absorpt_process_details 'Apex2 v2008.2-4 (Bruker, 2008)'
_exptl_crystal_colour colourless
_exptl_crystal_density_diffrn 1.482
_exptl_crystal_density_method 'not measured'
_exptl_crystal_description block
_exptl_crystal_F_000 1336
_exptl_crystal_size_max 0.37
_exptl_crystal_size_mid 0.34
_exptl_crystal_size_min 0.27
_refine_diff_density_max 0.750
_refine_diff_density_min -0.597
_refine_diff_density_rms 0.065
_refine_ls_extinction_method none
_refine_ls_goodness_of_fit_ref 1.035
_refine_ls_hydrogen_treatment constr
_refine_ls_matrix_type full
_refine_ls_number_parameters 416
_refine_ls_number_reflns 7027
_refine_ls_number_restraints 17
_refine_ls_restrained_S_all 1.035
_refine_ls_R_factor_all 0.0411
_refine_ls_R_factor_gt 0.0342
_refine_ls_shift/su_max 0.001
_refine_ls_shift/su_mean 0.000
_refine_ls_structure_factor_coef Fsqd
_refine_ls_weighting_details 'calc w=1/[\s^2^(Fo^2^)+(0.0491P)^2^+1.8131P] where P=(Fo^2^+2Fc^2^)/3'
_refine_ls_weighting_scheme calc
_refine_ls_wR_factor_gt 0.0883
_refine_ls_wR_factor_ref 0.0931
_reflns_number_gt 6090
_reflns_number_total 7027
_reflns_threshold_expression I>2\s(I)
_cod_data_source_file c1dt10429b.txt
_cod_data_source_block 09mz291_0m
_cod_depositor_comments
;
The following automatic conversions were performed:

'_symmetry_cell_setting' value 'Monoclinic' changed to 'monoclinic'
according to /home/saulius/struct/CIF-dictionaries/cif_core.dic
dictionary named 'cif_core.dic' version 2.4.1 from 2010-06-29.

Automatic conversion script
Id: cif_fix_values 1715 2011-07-08 13:25:40Z adriana 
;
_cod_original_sg_symbol_H-M P2(1)/c
_cod_database_code 7016199

loop_
_symmetry_equiv_pos_as_xyz
'x, y, z'
'-x, y+1/2, -z+1/2'
'-x, -y, -z'
'x, -y-1/2, z-1/2'

loop_
_atom_site_label
_atom_site_type_symbol
_atom_site_fract_x
_atom_site_fract_y
_atom_site_fract_z
_atom_site_U_iso_or_equiv
_atom_site_adp_type
_atom_site_occupancy
_atom_site_symmetry_multiplicity
_atom_site_calc_flag
_atom_site_refinement_flags
_atom_site_disorder_assembly
_atom_site_disorder_group
B1 B 0.24210(13) -0.10766(16) 0.42629(13) 0.0169(4) Uani 1 1 d . . .
H1 H 0.2333 -0.1822 0.4516 0.020 Uiso 1 1 calc R . .
C1 C 0.16903(13) -0.32121(16) 0.28725(14) 0.0254(4) Uani 1 1 d . . .
H1A H 0.2151 -0.3622 0.3378 0.038 Uiso 1 1 calc R . .
H1B H 0.1468 -0.3694 0.2321 0.038 Uiso 1 1 calc R . .
H1C H 0.1221 -0.3035 0.3041 0.038 Uiso 1 1 calc R . .
C2 C 0.20412(11) -0.21261(14) 0.26854(12) 0.0182(3) Uani 1 1 d . . .
C3 C 0.24498(11) -0.08388(14) 0.20432(11) 0.0158(3) Uani 1 1 d . . .
C4 C 0.26811(11) -0.02388(14) 0.13808(12) 0.0165(3) Uani 1 1 d . . .
C5 C 0.21214(11) -0.02864(15) 0.04477(12) 0.0192(3) Uani 1 1 d . . .
H5 H 0.1602 -0.0719 0.0242 0.023 Uiso 1 1 calc R . .
C6 C 0.23221(13) 0.02978(16) -0.01812(12) 0.0225(4) Uani 1 1 d . . .
H6 H 0.1932 0.0282 -0.0815 0.027 Uiso 1 1 calc R . .
C7 C 0.30910(13) 0.09040(16) 0.01139(13) 0.0239(4) Uani 1 1 d . . .
H7 H 0.3226 0.1306 -0.0318 0.029 Uiso 1 1 calc R . .
C8 C 0.36635(13) 0.09244(16) 0.10392(14) 0.0248(4) Uani 1 1 d . . .
H8 H 0.4197 0.1324 0.1238 0.030 Uiso 1 1 calc R . .
C9 C 0.34588(12) 0.03600(16) 0.16773(12) 0.0210(4) Uani 1 1 d . . .
H9 H 0.3847 0.0383 0.2312 0.025 Uiso 1 1 calc R . .
C10 C 0.38440(13) -0.19711(16) 0.61810(13) 0.0236(4) Uani 1 1 d . . .
H10A H 0.4389 -0.2113 0.6726 0.035 Uiso 1 1 calc R . .
H10B H 0.3712 -0.2626 0.5762 0.035 Uiso 1 1 calc R . .
H10C H 0.3376 -0.1870 0.6366 0.035 Uiso 1 1 calc R . .
C11 C 0.39275(12) -0.09143(15) 0.57087(12) 0.0181(3) Uani 1 1 d . . .
C12 C 0.43450(11) 0.06720(14) 0.54089(12) 0.0169(3) Uani 1 1 d . . .
C13 C 0.48565(11) 0.17181(14) 0.55095(12) 0.0180(3) Uani 1 1 d . . .
C14 C 0.54946(11) 0.20160(15) 0.63743(12) 0.0200(3) Uani 1 1 d . . .
H14 H 0.5607 0.1531 0.6886 0.024 Uiso 1 1 calc R . .
C15 C 0.59661(12) 0.30216(16) 0.64898(13) 0.0228(4) Uani 1 1 d . . .
H15 H 0.6400 0.3221 0.7081 0.027 Uiso 1 1 calc R . .
C16 C 0.58079(12) 0.37358(15) 0.57483(14) 0.0235(4) Uani 1 1 d . . .
H16 H 0.6132 0.4422 0.5831 0.028 Uiso 1 1 calc R . .
C17 C 0.51742(12) 0.34427(16) 0.48853(13) 0.0228(4) Uani 1 1 d . . .
H17 H 0.5061 0.3934 0.4377 0.027 Uiso 1 1 calc R . .
C18 C 0.47057(11) 0.24358(15) 0.47606(12) 0.0201(3) Uani 1 1 d . . .
H18 H 0.4281 0.2232 0.4166 0.024 Uiso 1 1 calc R . .
C19 C 0.10117(15) -0.12381(17) 0.50415(17) 0.0314(5) Uani 1 1 d . . .
H19A H 0.0557 -0.1063 0.5234 0.047 Uiso 1 1 calc R . .
H19B H 0.1547 -0.1434 0.5581 0.047 Uiso 1 1 calc R . .
H19C H 0.0831 -0.1888 0.4615 0.047 Uiso 1 1 calc R . .
C20 C 0.11632(12) -0.02185(15) 0.45775(13) 0.0214(4) Uani 1 1 d . . .
C21 C 0.10756(11) 0.14178(15) 0.39800(12) 0.0184(3) Uani 1 1 d . . .
C22 C 0.07407(11) 0.25700(15) 0.36320(13) 0.0207(4) Uani 1 1 d . . .
C23 C 0.03020(12) 0.31803(16) 0.40411(14) 0.0258(4) Uani 1 1 d . . .
H23 H 0.0236 0.2861 0.4547 0.031 Uiso 1 1 calc R . .
C24 C -0.00389(13) 0.42582(17) 0.37058(16) 0.0318(5) Uani 1 1 d . . .
H24 H -0.0334 0.4677 0.3986 0.038 Uiso 1 1 calc R . .
C25 C 0.00515(13) 0.47195(17) 0.29660(16) 0.0327(5) Uani 1 1 d . . .
H25 H -0.0181 0.5457 0.2742 0.039 Uiso 1 1 calc R . .
C26 C 0.04777(13) 0.41160(17) 0.25492(15) 0.0295(4) Uani 1 1 d . . .
H26 H 0.0535 0.4436 0.2039 0.035 Uiso 1 1 calc R . .
C27 C 0.08227(12) 0.30379(16) 0.28810(13) 0.0236(4) Uani 1 1 d . . .
H27 H 0.1114 0.2621 0.2595 0.028 Uiso 1 1 calc R . .
N1 N 0.25706(9) -0.03874(12) 0.28437(10) 0.0166(3) Uani 1 1 d . . .
N2 N 0.23210(10) -0.12389(12) 0.32690(10) 0.0164(3) Uani 1 1 d . . .
N3 N 0.21124(10) -0.19104(12) 0.19101(10) 0.0187(3) Uani 1 1 d . . .
N4 N 0.35936(9) 0.04601(12) 0.46825(10) 0.0163(3) Uani 1 1 d . . .
N5 N 0.33280(9) -0.05799(12) 0.48769(10) 0.0160(3) Uani 1 1 d . . .
N6 N 0.45721(10) -0.01636(13) 0.60560(10) 0.0193(3) Uani 1 1 d . . .
N7 N 0.16987(9) 0.08833(12) 0.38482(10) 0.0169(3) Uani 1 1 d . . .
N8 N 0.17465(9) -0.01833(12) 0.42355(10) 0.0171(3) Uani 1 1 d . . .
N9 N 0.07288(10) 0.07686(13) 0.44276(11) 0.0230(3) Uani 1 1 d . . .
O1 O 0.27723(9) 0.25763(11) 0.30172(9) 0.0232(3) Uani 1 1 d D . .
Zn1 Zn 0.271303(13) 0.115603(16) 0.348921(13) 0.01538(7) Uani 1 1 d . A .
C28 C 0.25008(14) 0.28317(18) 0.20907(14) 0.0231(4) Uani 0.8869(17) 1 d PD A 1
H28A H 0.1892 0.3097 0.1819 0.028 Uiso 0.8869(17) 1 calc PR A 1
H28B H 0.2532 0.2134 0.1758 0.028 Uiso 0.8869(17) 1 calc PR A 1
C29 C 0.30634(17) 0.3744(2) 0.19948(16) 0.0326(5) Uani 0.8869(17) 1 d PD A 1
F1 F 0.38976(10) 0.3417(2) 0.23586(12) 0.0606(5) Uani 0.8869(17) 1 d PD A 1
F2 F 0.2844(2) 0.3999(3) 0.11143(18) 0.0433(6) Uani 0.8869(17) 1 d PD A 1
F3 F 0.30350(16) 0.47227(13) 0.23957(12) 0.0653(6) Uani 0.8869(17) 1 d PD A 1
C28B C 0.3141(10) 0.3030(13) 0.2512(10) 0.0231(4) Uani 0.1131(17) 1 d PD A 2
H28C H 0.3462 0.2434 0.2352 0.028 Uiso 0.1131(17) 1 calc PR A 2
H28D H 0.3550 0.3646 0.2859 0.028 Uiso 0.1131(17) 1 calc PR A 2
C29B C 0.2446(10) 0.3492(12) 0.1688(10) 0.0326(5) Uani 0.1131(17) 1 d PD A 2
F1B F 0.1900(12) 0.2622(10) 0.1257(9) 0.0653(6) Uani 0.1131(17) 1 d PD A 2
F2B F 0.267(2) 0.382(3) 0.1034(17) 0.0433(6) Uani 0.1131(17) 1 d PD A 2
F3B F 0.1903(8) 0.4273(14) 0.1725(10) 0.0606(5) Uani 0.1131(17) 1 d PD A 2

loop_
_atom_site_aniso_label
_atom_site_aniso_U_11
_atom_site_aniso_U_22
_atom_site_aniso_U_33
_atom_site_aniso_U_23
_atom_site_aniso_U_13
_atom_site_aniso_U_12
B1 0.0190(9) 0.0171(8) 0.0176(9) 0.0024(7) 0.0107(8) -0.0001(7)
C1 0.0301(10) 0.0220(9) 0.0269(10) -0.0019(7) 0.0149(8) -0.0083(7)
C2 0.0172(8) 0.0182(8) 0.0202(8) -0.0003(6) 0.0090(7) -0.0006(6)
C3 0.0139(8) 0.0184(7) 0.0152(8) 0.0000(6) 0.0064(6) 0.0001(6)
C4 0.0182(8) 0.0173(7) 0.0157(8) -0.0006(6) 0.0091(7) 0.0011(6)
C5 0.0177(8) 0.0210(8) 0.0180(8) -0.0023(6) 0.0071(7) -0.0011(6)
C6 0.0278(10) 0.0248(9) 0.0151(8) 0.0010(7) 0.0096(7) 0.0041(7)
C7 0.0308(10) 0.0237(8) 0.0246(9) 0.0052(7) 0.0190(8) 0.0043(7)
C8 0.0217(9) 0.0280(9) 0.0288(10) 0.0007(8) 0.0150(8) -0.0050(7)
C9 0.0203(9) 0.0253(8) 0.0174(8) -0.0003(7) 0.0083(7) -0.0031(7)
C10 0.0276(10) 0.0257(9) 0.0201(9) 0.0073(7) 0.0128(8) 0.0035(7)
C11 0.0218(9) 0.0199(8) 0.0166(8) 0.0025(6) 0.0119(7) 0.0052(6)
C12 0.0173(8) 0.0202(8) 0.0157(8) -0.0004(6) 0.0094(7) 0.0037(6)
C13 0.0159(8) 0.0202(8) 0.0204(8) -0.0014(6) 0.0102(7) 0.0027(6)
C14 0.0181(8) 0.0232(8) 0.0193(8) 0.0004(7) 0.0088(7) 0.0046(7)
C15 0.0157(8) 0.0282(9) 0.0226(9) -0.0042(7) 0.0066(7) 0.0000(7)
C16 0.0205(9) 0.0221(8) 0.0301(10) -0.0027(7) 0.0130(8) -0.0016(7)
C17 0.0230(9) 0.0238(9) 0.0244(9) 0.0036(7) 0.0129(8) 0.0025(7)
C18 0.0181(8) 0.0244(8) 0.0185(8) -0.0007(7) 0.0086(7) 0.0006(7)
C19 0.0348(11) 0.0276(10) 0.0470(13) 0.0137(9) 0.0321(11) 0.0080(8)
C20 0.0216(9) 0.0230(8) 0.0244(9) 0.0040(7) 0.0146(8) 0.0023(7)
C21 0.0170(8) 0.0203(8) 0.0188(8) -0.0003(6) 0.0087(7) -0.0010(6)
C22 0.0144(8) 0.0188(8) 0.0264(9) 0.0017(7) 0.0065(7) -0.0012(6)
C23 0.0210(9) 0.0225(9) 0.0358(11) 0.0006(8) 0.0142(8) 0.0001(7)
C24 0.0192(9) 0.0240(9) 0.0503(13) -0.0013(9) 0.0134(9) 0.0036(7)
C25 0.0185(9) 0.0218(9) 0.0453(13) 0.0052(8) 0.0024(9) 0.0028(7)
C26 0.0231(10) 0.0260(9) 0.0297(10) 0.0087(8) 0.0024(8) -0.0027(8)
C27 0.0194(9) 0.0230(8) 0.0245(9) 0.0024(7) 0.0058(7) -0.0009(7)
N1 0.0185(7) 0.0179(6) 0.0158(7) 0.0016(5) 0.0097(6) -0.0018(5)
N2 0.0180(7) 0.0167(6) 0.0169(7) 0.0016(5) 0.0099(6) -0.0010(5)
N3 0.0188(7) 0.0192(7) 0.0188(7) -0.0014(5) 0.0087(6) -0.0020(5)
N4 0.0180(7) 0.0166(6) 0.0167(7) 0.0014(5) 0.0098(6) 0.0002(5)
N5 0.0194(7) 0.0164(6) 0.0150(7) 0.0021(5) 0.0101(6) 0.0008(5)
N6 0.0212(7) 0.0219(7) 0.0167(7) 0.0018(6) 0.0101(6) 0.0041(6)
N7 0.0184(7) 0.0157(6) 0.0172(7) 0.0028(5) 0.0084(6) 0.0005(5)
N8 0.0201(7) 0.0173(6) 0.0174(7) 0.0029(5) 0.0115(6) 0.0006(5)
N9 0.0230(8) 0.0223(7) 0.0291(9) 0.0046(6) 0.0164(7) 0.0029(6)
O1 0.0299(7) 0.0199(6) 0.0203(6) 0.0043(5) 0.0115(6) -0.0030(5)
Zn1 0.01762(11) 0.01549(10) 0.01417(11) 0.00166(7) 0.00799(8) -0.00089(7)
C28 0.0283(11) 0.0224(9) 0.0187(10) 0.0026(8) 0.0104(8) -0.0021(8)
C29 0.0369(13) 0.0360(12) 0.0224(11) 0.0059(9) 0.0107(10) -0.0110(10)
F1 0.0277(8) 0.1039(15) 0.0458(10) 0.0233(10) 0.0119(7) -0.0138(9)
F2 0.0421(17) 0.0597(17) 0.0273(9) 0.0174(9) 0.0144(10) -0.0137(10)
F3 0.1205(18) 0.0241(8) 0.0485(10) -0.0047(7) 0.0342(11) -0.0255(9)
C28B 0.0283(11) 0.0224(9) 0.0187(10) 0.0026(8) 0.0104(8) -0.0021(8)
C29B 0.0369(13) 0.0360(12) 0.0224(11) 0.0059(9) 0.0107(10) -0.0110(10)
F1B 0.1205(18) 0.0241(8) 0.0485(10) -0.0047(7) 0.0342(11) -0.0255(9)
F2B 0.0421(17) 0.0597(17) 0.0273(9) 0.0174(9) 0.0144(10) -0.0137(10)
F3B 0.0277(8) 0.1039(15) 0.0458(10) 0.0233(10) 0.0119(7) -0.0138(9)

loop_
_atom_type_symbol
_atom_type_description
_atom_type_scat_dispersion_real
_atom_type_scat_dispersion_imag
_atom_type_scat_source
C C 0.0033 0.0016 'International Tables Vol C Tables 4.2.6.8 and 6.1.1.4'
H H 0.0000 0.0000 'International Tables Vol C Tables 4.2.6.8 and 6.1.1.4'
B B 0.0013 0.0007 'International Tables Vol C Tables 4.2.6.8 and 6.1.1.4'
N N 0.0061 0.0033 'International Tables Vol C Tables 4.2.6.8 and 6.1.1.4'
O O 0.0106 0.0060 'International Tables Vol C Tables 4.2.6.8 and 6.1.1.4'
F F 0.0171 0.0103 'International Tables Vol C Tables 4.2.6.8 and 6.1.1.4'
Zn Zn 0.2839 1.4301 'International Tables Vol C Tables 4.2.6.8 and 6.1.1.4'

loop_
_geom_angle_atom_site_label_1
_geom_angle_atom_site_label_2
_geom_angle_atom_site_label_3
_geom_angle
_geom_angle_site_symmetry_1
_geom_angle_site_symmetry_3
_geom_angle_publ_flag
N8 B1 N5 107.36(14) . . ?
N8 B1 N2 108.05(14) . . ?
N5 B1 N2 109.63(14) . . ?
N8 B1 H1 110.6 . . ?
N5 B1 H1 110.6 . . ?
N2 B1 H1 110.6 . . ?
C2 C1 H1A 109.5 . . ?
C2 C1 H1B 109.5 . . ?
H1A C1 H1B 109.5 . . ?
C2 C1 H1C 109.5 . . ?
H1A C1 H1C 109.5 . . ?
H1B C1 H1C 109.5 . . ?
N3 C2 N2 111.41(15) . . ?
N3 C2 C1 124.18(16) . . ?
N2 C2 C1 124.41(16) . . ?
N1 C3 N3 113.23(15) . . ?
N1 C3 C4 123.05(15) . . ?
N3 C3 C4 123.71(15) . . ?
C5 C4 C9 119.84(16) . . ?
C5 C4 C3 119.51(15) . . ?
C9 C4 C3 120.64(15) . . ?
C6 C5 C4 120.07(16) . . ?
C6 C5 H5 120.0 . . ?
C4 C5 H5 120.0 . . ?
C7 C6 C5 120.11(17) . . ?
C7 C6 H6 119.9 . . ?
C5 C6 H6 119.9 . . ?
C6 C7 C8 120.04(17) . . ?
C6 C7 H7 120.0 . . ?
C8 C7 H7 120.0 . . ?
C7 C8 C9 120.20(17) . . ?
C7 C8 H8 119.9 . . ?
C9 C8 H8 119.9 . . ?
C8 C9 C4 119.69(17) . . ?
C8 C9 H9 120.2 . . ?
C4 C9 H9 120.2 . . ?
C11 C10 H10A 109.5 . . ?
C11 C10 H10B 109.5 . . ?
H10A C10 H10B 109.5 . . ?
C11 C10 H10C 109.5 . . ?
H10A C10 H10C 109.5 . . ?
H10B C10 H10C 109.5 . . ?
N6 C11 N5 111.41(15) . . ?
N6 C11 C10 125.21(16) . . ?
N5 C11 C10 123.33(16) . . ?
N4 C12 N6 112.88(15) . . ?
N4 C12 C13 123.51(15) . . ?
N6 C12 C13 123.59(16) . . ?
C14 C13 C18 119.21(16) . . ?
C14 C13 C12 119.21(16) . . ?
C18 C13 C12 121.57(16) . . ?
C15 C14 C13 120.12(17) . . ?
C15 C14 H14 119.9 . . ?
C13 C14 H14 119.9 . . ?
C16 C15 C14 120.46(17) . . ?
C16 C15 H15 119.8 . . ?
C14 C15 H15 119.8 . . ?
C15 C16 C17 119.67(17) . . ?
C15 C16 H16 120.2 . . ?
C17 C16 H16 120.2 . . ?
C18 C17 C16 120.35(17) . . ?
C18 C17 H17 119.8 . . ?
C16 C17 H17 119.8 . . ?
C17 C18 C13 120.17(17) . . ?
C17 C18 H18 119.9 . . ?
C13 C18 H18 119.9 . . ?
C20 C19 H19A 109.5 . . ?
C20 C19 H19B 109.5 . . ?
H19A C19 H19B 109.5 . . ?
C20 C19 H19C 109.5 . . ?
H19A C19 H19C 109.5 . . ?
H19B C19 H19C 109.5 . . ?
N9 C20 N8 110.97(15) . . ?
N9 C20 C19 124.97(16) . . ?
N8 C20 C19 124.04(16) . . ?
N7 C21 N9 113.34(15) . . ?
N7 C21 C22 124.87(16) . . ?
N9 C21 C22 121.68(16) . . ?
C27 C22 C23 119.68(17) . . ?
C27 C22 C21 121.25(17) . . ?
C23 C22 C21 119.02(17) . . ?
C24 C23 C22 119.82(19) . . ?
C24 C23 H23 120.1 . . ?
C22 C23 H23 120.1 . . ?
C25 C24 C23 120.11(19) . . ?
C25 C24 H24 119.9 . . ?
C23 C24 H24 119.9 . . ?
C24 C25 C26 120.52(18) . . ?
C24 C25 H25 119.7 . . ?
C26 C25 H25 119.7 . . ?
C25 C26 C27 119.8(2) . . ?
C25 C26 H26 120.1 . . ?
C27 C26 H26 120.1 . . ?
C26 C27 C22 120.07(19) . . ?
C26 C27 H27 120.0 . . ?
C22 C27 H27 120.0 . . ?
C3 N1 N2 104.58(13) . . ?
C3 N1 Zn1 141.39(12) . . ?
N2 N1 Zn1 111.89(10) . . ?
C2 N2 N1 107.30(13) . . ?
C2 N2 B1 131.88(14) . . ?
N1 N2 B1 120.78(13) . . ?
C2 N3 C3 103.43(14) . . ?
C12 N4 N5 104.49(13) . . ?
C12 N4 Zn1 142.71(12) . . ?
N5 N4 Zn1 112.63(10) . . ?
C11 N5 N4 107.31(14) . . ?
C11 N5 B1 130.50(14) . . ?
N4 N5 B1 121.49(13) . . ?
C11 N6 C12 103.89(15) . . ?
C21 N7 N8 103.96(13) . . ?
C21 N7 Zn1 143.03(12) . . ?
N8 N7 Zn1 111.88(10) . . ?
C20 N8 N7 107.98(14) . . ?
C20 N8 B1 130.87(14) . . ?
N7 N8 B1 121.08(13) . . ?
C20 N9 C21 103.75(15) . . ?
C28B O1 Zn1 137.1(7) . . ?
C28 O1 Zn1 125.73(12) . . ?
O1 Zn1 N4 126.83(6) . . ?
O1 Zn1 N1 126.51(6) . . ?
N4 Zn1 N1 90.47(6) . . ?
O1 Zn1 N7 117.10(6) . . ?
N4 Zn1 N7 92.30(6) . . ?
N1 Zn1 N7 94.59(6) . . ?
O1 C28 C29 109.66(18) . . ?
O1 C28 H28A 109.7 . . ?
C29 C28 H28A 109.7 . . ?
O1 C28 H28B 109.7 . . ?
C29 C28 H28B 109.7 . . ?
H28A C28 H28B 108.2 . . ?
F3 C29 F2 106.1(2) . . ?
F3 C29 F1 106.8(2) . . ?
F2 C29 F1 106.3(2) . . ?
F3 C29 C28 113.6(2) . . ?
F2 C29 C28 112.0(2) . . ?
F1 C29 C28 111.6(2) . . ?
O1 C28B C29B 106.8(12) . . ?
O1 C28B H28C 110.4 . . ?
C29B C28B H28C 110.4 . . ?
O1 C28B H28D 110.4 . . ?
C29B C28B H28D 110.4 . . ?
H28C C28B H28D 108.6 . . ?
F3B C29B F2B 107(2) . . ?
F3B C29B F1B 101.3(14) . . ?
F2B C29B F1B 100.6(16) . . ?
F3B C29B C28B 121.8(14) . . ?
F2B C29B C28B 115(2) . . ?
F1B C29B C28B 107.7(14) . . ?

loop_
_geom_bond_atom_site_label_1
_geom_bond_atom_site_label_2
_geom_bond_distance
_geom_bond_site_symmetry_2
_geom_bond_publ_flag
B1 N8 1.544(2) . ?
B1 N5 1.549(2) . ?
B1 N2 1.553(2) . ?
B1 H1 1.0000 . ?
C1 C2 1.489(2) . ?
C1 H1A 0.9800 . ?
C1 H1B 0.9800 . ?
C1 H1C 0.9800 . ?
C2 N3 1.337(2) . ?
C2 N2 1.340(2) . ?
C3 N1 1.328(2) . ?
C3 N3 1.354(2) . ?
C3 C4 1.473(2) . ?
C4 C5 1.394(2) . ?
C4 C9 1.394(2) . ?
C5 C6 1.387(2) . ?
C5 H5 0.9500 . ?
C6 C7 1.386(3) . ?
C6 H6 0.9500 . ?
C7 C8 1.388(3) . ?
C7 H7 0.9500 . ?
C8 C9 1.393(2) . ?
C8 H8 0.9500 . ?
C9 H9 0.9500 . ?
C10 C11 1.489(2) . ?
C10 H10A 0.9800 . ?
C10 H10B 0.9800 . ?
C10 H10C 0.9800 . ?
C11 N6 1.328(2) . ?
C11 N5 1.347(2) . ?
C12 N4 1.336(2) . ?
C12 N6 1.357(2) . ?
C12 C13 1.470(2) . ?
C13 C14 1.394(2) . ?
C13 C18 1.401(2) . ?
C14 C15 1.390(3) . ?
C14 H14 0.9500 . ?
C15 C16 1.387(3) . ?
C15 H15 0.9500 . ?
C16 C17 1.388(3) . ?
C16 H16 0.9500 . ?
C17 C18 1.387(3) . ?
C17 H17 0.9500 . ?
C18 H18 0.9500 . ?
C19 C20 1.488(2) . ?
C19 H19A 0.9800 . ?
C19 H19B 0.9800 . ?
C19 H19C 0.9800 . ?
C20 N9 1.335(2) . ?
C20 N8 1.340(2) . ?
C21 N7 1.333(2) . ?
C21 N9 1.353(2) . ?
C21 C22 1.473(2) . ?
C22 C27 1.395(3) . ?
C22 C23 1.395(3) . ?
C23 C24 1.392(3) . ?
C23 H23 0.9500 . ?
C24 C25 1.382(3) . ?
C24 H24 0.9500 . ?
C25 C26 1.384(3) . ?
C25 H25 0.9500 . ?
C26 C27 1.393(3) . ?
C26 H26 0.9500 . ?
C27 H27 0.9500 . ?
N1 N2 1.3785(19) . ?
N1 Zn1 2.0407(14) . ?
N4 N5 1.3790(19) . ?
N4 Zn1 2.0317(14) . ?
N7 N8 1.3786(19) . ?
N7 Zn1 2.0875(14) . ?
O1 C28B 1.342(13) . ?
O1 C28 1.395(2) . ?
O1 Zn1 1.8446(12) . ?
C28 C29 1.490(3) . ?
C28 H28A 0.9900 . ?
C28 H28B 0.9900 . ?
C29 F3 1.324(3) . ?
C29 F2 1.339(3) . ?
C29 F1 1.345(3) . ?
C28B C29B 1.451(16) . ?
C28B H28C 0.9900 . ?
C28B H28D 0.9900 . ?
C29B F3B 1.323(14) . ?
C29B F2B 1.333(15) . ?
C29B F1B 1.350(13) . ?

loop_
_geom_torsion_atom_site_label_1
_geom_torsion_atom_site_label_2
_geom_torsion_atom_site_label_3
_geom_torsion_atom_site_label_4
_geom_torsion
_geom_torsion_site_symmetry_1
_geom_torsion_site_symmetry_2
_geom_torsion_site_symmetry_3
_geom_torsion_site_symmetry_4
_geom_torsion_publ_flag
N1 C3 C4 C5 -138.32(17) . . . . ?
N3 C3 C4 C5 43.2(2) . . . . ?
N1 C3 C4 C9 42.6(2) . . . . ?
N3 C3 C4 C9 -135.83(18) . . . . ?
C9 C4 C5 C6 -2.5(3) . . . . ?
C3 C4 C5 C6 178.47(16) . . . . ?
C4 C5 C6 C7 1.8(3) . . . . ?
C5 C6 C7 C8 0.2(3) . . . . ?
C6 C7 C8 C9 -1.6(3) . . . . ?
C7 C8 C9 C4 0.9(3) . . . . ?
C5 C4 C9 C8 1.2(3) . . . . ?
C3 C4 C9 C8 -179.81(16) . . . . ?
N4 C12 C13 C14 162.71(16) . . . . ?
N6 C12 C13 C14 -15.2(2) . . . . ?
N4 C12 C13 C18 -15.9(3) . . . . ?
N6 C12 C13 C18 166.22(16) . . . . ?
C18 C13 C14 C15 0.8(2) . . . . ?
C12 C13 C14 C15 -177.87(16) . . . . ?
C13 C14 C15 C16 -0.1(3) . . . . ?
C14 C15 C16 C17 0.0(3) . . . . ?
C15 C16 C17 C18 -0.6(3) . . . . ?
C16 C17 C18 C13 1.3(3) . . . . ?
C14 C13 C18 C17 -1.4(3) . . . . ?
C12 C13 C18 C17 177.22(16) . . . . ?
N7 C21 C22 C27 22.8(3) . . . . ?
N9 C21 C22 C27 -153.14(18) . . . . ?
N7 C21 C22 C23 -159.92(18) . . . . ?
N9 C21 C22 C23 24.2(3) . . . . ?
C27 C22 C23 C24 -1.0(3) . . . . ?
C21 C22 C23 C24 -178.32(18) . . . . ?
C22 C23 C24 C25 0.4(3) . . . . ?
C23 C24 C25 C26 0.2(3) . . . . ?
C24 C25 C26 C27 -0.4(3) . . . . ?
C25 C26 C27 C22 -0.2(3) . . . . ?
C23 C22 C27 C26 0.8(3) . . . . ?
C21 C22 C27 C26 178.12(17) . . . . ?
N3 C3 N1 N2 2.05(19) . . . . ?
C4 C3 N1 N2 -176.57(15) . . . . ?
N3 C3 N1 Zn1 -158.57(14) . . . . ?
C4 C3 N1 Zn1 22.8(3) . . . . ?
N3 C2 N2 N1 1.4(2) . . . . ?
C1 C2 N2 N1 -178.26(16) . . . . ?
N3 C2 N2 B1 -176.35(16) . . . . ?
C1 C2 N2 B1 4.0(3) . . . . ?
C3 N1 N2 C2 -2.02(18) . . . . ?
Zn1 N1 N2 C2 165.09(11) . . . . ?
C3 N1 N2 B1 176.01(15) . . . . ?
Zn1 N1 N2 B1 -16.88(18) . . . . ?
N8 B1 N2 C2 -111.5(2) . . . . ?
N5 B1 N2 C2 131.80(18) . . . . ?
N8 B1 N2 N1 71.03(18) . . . . ?
N5 B1 N2 N1 -45.7(2) . . . . ?
N2 C2 N3 C3 -0.15(19) . . . . ?
C1 C2 N3 C3 179.50(17) . . . . ?
N1 C3 N3 C2 -1.23(19) . . . . ?
C4 C3 N3 C2 177.38(16) . . . . ?
N6 C12 N4 N5 -0.38(18) . . . . ?
C13 C12 N4 N5 -178.46(15) . . . . ?
N6 C12 N4 Zn1 174.13(14) . . . . ?
C13 C12 N4 Zn1 -4.0(3) . . . . ?
N6 C11 N5 N4 -1.14(18) . . . . ?
C10 C11 N5 N4 176.47(15) . . . . ?
N6 C11 N5 B1 -171.45(16) . . . . ?
C10 C11 N5 B1 6.2(3) . . . . ?
C12 N4 N5 C11 0.89(17) . . . . ?
Zn1 N4 N5 C11 -175.51(10) . . . . ?
C12 N4 N5 B1 172.26(14) . . . . ?
Zn1 N4 N5 B1 -4.14(18) . . . . ?
N8 B1 N5 C11 111.56(18) . . . . ?
N2 B1 N5 C11 -131.29(17) . . . . ?
N8 B1 N5 N4 -57.57(19) . . . . ?
N2 B1 N5 N4 59.57(19) . . . . ?
N5 C11 N6 C12 0.87(18) . . . . ?
C10 C11 N6 C12 -176.68(16) . . . . ?
N4 C12 N6 C11 -0.28(19) . . . . ?
C13 C12 N6 C11 177.80(15) . . . . ?
N9 C21 N7 N8 0.4(2) . . . . ?
C22 C21 N7 N8 -175.86(16) . . . . ?
N9 C21 N7 Zn1 -165.26(15) . . . . ?
C22 C21 N7 Zn1 18.5(3) . . . . ?
N9 C20 N8 N7 0.5(2) . . . . ?
C19 C20 N8 N7 179.17(18) . . . . ?
N9 C20 N8 B1 177.48(17) . . . . ?
C19 C20 N8 B1 -3.9(3) . . . . ?
C21 N7 N8 C20 -0.51(18) . . . . ?
Zn1 N7 N8 C20 170.22(12) . . . . ?
C21 N7 N8 B1 -177.82(15) . . . . ?
Zn1 N7 N8 B1 -7.09(18) . . . . ?
N5 B1 N8 C20 -112.4(2) . . . . ?
N2 B1 N8 C20 129.43(19) . . . . ?
N5 B1 N8 N7 64.21(19) . . . . ?
N2 B1 N8 N7 -53.96(19) . . . . ?
N8 C20 N9 C21 -0.3(2) . . . . ?
C19 C20 N9 C21 -178.92(19) . . . . ?
N7 C21 N9 C20 -0.1(2) . . . . ?
C22 C21 N9 C20 176.29(17) . . . . ?
C28B O1 Zn1 N4 84.2(10) . . . . ?
C28 O1 Zn1 N4 142.95(15) . . . . ?
C28B O1 Zn1 N1 -40.4(10) . . . . ?
C28 O1 Zn1 N1 18.41(18) . . . . ?
C28B O1 Zn1 N7 -159.8(10) . . . . ?
C28 O1 Zn1 N7 -100.97(16) . . . . ?
C12 N4 Zn1 O1 1.0(2) . . . . ?
N5 N4 Zn1 O1 175.26(9) . . . . ?
C12 N4 Zn1 N1 139.56(19) . . . . ?
N5 N4 Zn1 N1 -46.20(11) . . . . ?
C12 N4 Zn1 N7 -125.83(19) . . . . ?
N5 N4 Zn1 N7 48.41(11) . . . . ?
C3 N1 Zn1 O1 -4.2(2) . . . . ?
N2 N1 Zn1 O1 -163.91(10) . . . . ?
C3 N1 Zn1 N4 -142.90(19) . . . . ?
N2 N1 Zn1 N4 57.35(11) . . . . ?
C3 N1 Zn1 N7 124.76(19) . . . . ?
N2 N1 Zn1 N7 -35.00(11) . . . . ?
C21 N7 Zn1 O1 -11.9(2) . . . . ?
N8 N7 Zn1 O1 -176.87(10) . . . . ?
C21 N7 Zn1 N4 122.1(2) . . . . ?
N8 N7 Zn1 N4 -42.89(11) . . . . ?
C21 N7 Zn1 N1 -147.3(2) . . . . ?
N8 N7 Zn1 N1 47.77(11) . . . . ?
C28B O1 C28 C29 -23.5(10) . . . . ?
Zn1 O1 C28 C29 -147.23(15) . . . . ?
O1 C28 C29 F3 -61.5(3) . . . . ?
O1 C28 C29 F2 178.3(3) . . . . ?
O1 C28 C29 F1 59.3(3) . . . . ?
C28 O1 C28B C29B 23.1(7) . . . . ?
Zn1 O1 C28B C29B 120.4(10) . . . . ?
O1 C28B C29B F3B 57.4(18) . . . . ?
O1 C28B C29B F2B -170(2) . . . . ?
O1 C28B C29B F1B -58.6(17) . . . . ?
